data_2205329
loop_
_publ_author_name
'Wu, Ben-Lai'
'Lou, Ben-Yong'
'Han, Lei'
'Hong, Mao-Chun'

_publ_section_title
;
 1,3-Bis(pyrimidin-2-ylsulfanyl)propan-2-one
;
_journal_issue 3
_journal_name_full 'Acta Crystallographica Section E'
_journal_page_first o594
_journal_page_last o595
_journal_paper_doi 10.1107/S1600536805003715
_journal_volume 61
_journal_year 2005
_chemical_formula_iupac 'C11 H10 N4 O S2'
_chemical_formula_moiety 'C11 H10 N4 O S2'
_chemical_formula_sum 'C11 H10 N4 O S2'
_chemical_formula_weight 278.35
_chemical_name_systematic
;
1,3-Bis(pyrimidin-2-ylsulfanyl)propan-2-one
;
_space_group_IT_number 60
_symmetry_cell_setting orthorhombic
_symmetry_space_group_name_Hall '-P 2n 2ab'
_symmetry_space_group_name_H-M 'P b c n'
_atom_sites_solution_hydrogens geom
_atom_sites_solution_primary direct
_atom_sites_solution_secondary difmap
_audit_creation_method SHELXL-97
_cell_angle_alpha 90.00
_cell_angle_beta 90.00
_cell_angle_gamma 90.00
_cell_formula_units_Z 4
_cell_length_a 7.8042(11)
_cell_length_b 7.3159(11)
_cell_length_c 21.753(3)
_cell_measurement_reflns_used 6883
_cell_measurement_temperature 293(2)
_cell_measurement_theta_max 25.03
_cell_measurement_theta_min 1.87
_cell_volume 1242.0(3)
_computing_cell_refinement 'SMART and SAINT (Siemens, 1994)'
_computing_data_collection 'SMART (Siemens, 1996)'
_computing_data_reduction 'SHELXTL (Siemens, 1994)'
_computing_molecular_graphics SHELXTL
_computing_publication_material SHELXL97
_computing_structure_refinement 'SHELXL97 (Sheldrick, 1997)'
_computing_structure_solution 'SHELXS97 (Sheldrick, 1997)'
_diffrn_ambient_temperature 293(2)
_diffrn_measured_fraction_theta_full 1.000
_diffrn_measured_fraction_theta_max 1.000
_diffrn_measurement_device_type 'Siemens SMART CCD'
_diffrn_measurement_method \w
_diffrn_radiation_monochromator graphite
_diffrn_radiation_source 'fine-focus sealed tube'
_diffrn_radiation_type MoK\a
_diffrn_radiation_wavelength 0.71073
_diffrn_reflns_av_R_equivalents 0.0751
_diffrn_reflns_av_sigmaI/netI 0.0416
_diffrn_reflns_limit_h_max 9
_diffrn_reflns_limit_h_min -9
_diffrn_reflns_limit_k_max 8
_diffrn_reflns_limit_k_min -8
_diffrn_reflns_limit_l_max 21
_diffrn_reflns_limit_l_min -25
_diffrn_reflns_number 6883
_diffrn_reflns_theta_full 25.03
_diffrn_reflns_theta_max 25.03
_diffrn_reflns_theta_min 1.87
_exptl_absorpt_coefficient_mu 0.421
_exptl_absorpt_correction_T_max 0.975
_exptl_absorpt_correction_T_min 0.775
_exptl_absorpt_correction_type multi-scan
_exptl_absorpt_process_details '(SADABS; Sheldrick, 1996)'
_exptl_crystal_colour yellow
_exptl_crystal_density_diffrn 1.489
_exptl_crystal_density_meas ?
_exptl_crystal_density_method .
_exptl_crystal_description needle
_exptl_crystal_F_000 576
_exptl_crystal_size_max 0.12
_exptl_crystal_size_mid 0.10
_exptl_crystal_size_min 0.06
_refine_diff_density_max 0.161
_refine_diff_density_min -0.209
_refine_ls_extinction_method none
_refine_ls_goodness_of_fit_ref 1.151
_refine_ls_hydrogen_treatment refall
_refine_ls_matrix_type full
_refine_ls_number_parameters 103
_refine_ls_number_reflns 1101
_refine_ls_number_restraints 0
_refine_ls_restrained_S_all 1.151
_refine_ls_R_factor_all 0.0944
_refine_ls_R_factor_gt 0.0615
_refine_ls_shift/su_max 0.000
_refine_ls_shift/su_mean 0.000
_refine_ls_structure_factor_coef Fsqd
_refine_ls_weighting_details 'calc w = 1/[\s^2^(Fo^2^)+(0.0245P)^2^+1.036P] where P = (Fo^2^+2Fc^2^)/3'
_refine_ls_weighting_scheme calc
_refine_ls_wR_factor_gt 0.0949
_refine_ls_wR_factor_ref 0.1062
_reflns_number_gt 813
_reflns_number_total 1101
_reflns_threshold_expression I>2\s(I)
_cod_data_source_file ob6475.cif
_cod_data_source_block I
_cod_depositor_comments
;
The following automatic conversions were performed:
'_exptl_absorpt_correction_type' value 'Multi-scan' changed to
'multi-scan' according to
'/home/saulius/struct/CIF-dictionaries/cif_core.dic' dictionary named
'cif_core.dic' version 2.4.1 from 2010-06-29.

Automatic conversion script
Id: cif_fix_enum 1527 2010-12-29 10:47:43Z saulius 

The following automatic conversions were performed:

'_exptl_absorpt_correction_type' value 'Multi-scan' changed to
'multi-scan' according to
/home/saulius/struct/CIF-dictionaries/cif_core.dic dictionary named
'cif_core.dic' version 2.4.1 from 2010-06-29.

Automatic conversion script
Id: cif_fix_values 1715 2011-07-08 13:25:40Z adriana 
;
_cod_database_code 2205329
_cod_database_fobs_code 2205329

loop_
_symmetry_equiv_pos_as_xyz
'x, y, z'
'-x+1/2, -y+1/2, z+1/2'
'x+1/2, -y+1/2, -z'
'-x, y, -z+1/2'
'-x, -y, -z'
'x-1/2, y-1/2, -z-1/2'
'-x-1/2, y-1/2, z'
'x, -y, z-1/2'

loop_
_atom_site_label
_atom_site_fract_x
_atom_site_fract_y
_atom_site_fract_z
_atom_site_U_iso_or_equiv
_atom_site_adp_type
_atom_site_calc_flag
_atom_site_refinement_flags
_atom_site_occupancy
_atom_site_type_symbol
S1 0.61270(11) 0.06990(17) 0.62833(4) 0.0581(4) Uani d . 1 S
O1 0.5000 0.2439(6) 0.7500 0.0580(10) Uani d S 1 O
N1 0.2786(4) 0.0234(4) 0.64747(12) 0.0444(8) Uani d . 1 N
N2 0.3689(4) 0.1535(4) 0.55178(13) 0.0495(8) Uani d . 1 N
C1 0.2046(5) 0.1674(6) 0.53596(19) 0.0561(11) Uani d . 1 C
C2 0.0727(5) 0.1137(6) 0.5730(2) 0.0546(11) Uani d . 1 C
C3 0.1163(5) 0.0407(5) 0.62870(18) 0.0483(9) Uani d . 1 C
C4 0.3951(4) 0.0820(5) 0.60760(15) 0.0407(8) Uani d . 1 C
C5 0.5935(5) -0.0354(6) 0.70243(18) 0.0519(10) Uani d . 1 C
C6 0.5000 0.0782(8) 0.7500 0.0462(13) Uani d S 1 C
H1A 0.185(4) 0.223(5) 0.4990(16) 0.053(11) Uiso d . 1 H
H2A -0.044(5) 0.125(5) 0.5596(16) 0.065(12) Uiso d . 1 H
H3A 0.030(4) -0.003(5) 0.6596(16) 0.056(11) Uiso d . 1 H
H5A 0.709(5) -0.053(5) 0.7175(15) 0.070(12) Uiso d . 1 H
H5B 0.537(5) -0.153(6) 0.6983(18) 0.076(14) Uiso d . 1 H

loop_
_atom_site_aniso_label
_atom_site_aniso_U_11
_atom_site_aniso_U_22
_atom_site_aniso_U_33
_atom_site_aniso_U_12
_atom_site_aniso_U_13
_atom_site_aniso_U_23
S1 0.0412(5) 0.0825(8) 0.0505(6) -0.0012(6) 0.0024(5) 0.0035(6)
O1 0.073(3) 0.050(3) 0.050(2) 0.000 -0.006(2) 0.000
N1 0.0428(16) 0.0467(19) 0.0439(17) -0.0015(15) 0.0021(15) 0.0011(14)
N2 0.0540(18) 0.056(2) 0.0389(17) -0.0019(16) -0.0007(16) 0.0041(15)
C1 0.068(3) 0.054(3) 0.046(2) 0.002(2) -0.015(2) 0.004(2)
C2 0.044(2) 0.053(3) 0.066(3) -0.001(2) -0.014(2) -0.006(2)
C3 0.044(2) 0.048(2) 0.053(2) -0.003(2) 0.001(2) -0.004(2)
C4 0.0419(19) 0.041(2) 0.0388(19) -0.0020(19) 0.0004(17) -0.0047(17)
C5 0.045(2) 0.061(3) 0.049(2) 0.012(2) -0.004(2) -0.002(2)
C6 0.040(3) 0.055(4) 0.043(3) 0.000 -0.011(2) 0.000

loop_
_atom_type_symbol
_atom_type_description
_atom_type_scat_dispersion_real
_atom_type_scat_dispersion_imag
_atom_type_scat_source
C C 0.0033 0.0016 'International Tables Vol C Tables 4.2.6.8 and 6.1.1.4'
H H 0.0000 0.0000 'International Tables Vol C Tables 4.2.6.8 and 6.1.1.4'
N N 0.0061 0.0033 'International Tables Vol C Tables 4.2.6.8 and 6.1.1.4'
O O 0.0106 0.0060 'International Tables Vol C Tables 4.2.6.8 and 6.1.1.4'
S S 0.1246 0.1234 'International Tables Vol C Tables 4.2.6.8 and 6.1.1.4'

loop_
_geom_angle_atom_site_label_1
_geom_angle_atom_site_label_2
_geom_angle_atom_site_label_3
_geom_angle_site_symmetry_3
_geom_angle
_geom_angle_publ_flag
C4 S1 C5 . 99.86(18) yes
C4 N1 C3 . 114.8(3) ?
C1 N2 C4 . 114.3(3) ?
N2 C1 C2 . 123.5(4) ?
N2 C1 H1A . 115(2) ?
C2 C1 H1A . 122(2) ?
C1 C2 C3 . 116.6(4) ?
C1 C2 H2A . 121(2) ?
C3 C2 H2A . 123(2) ?
N1 C3 C2 . 122.9(4) ?
N1 C3 H3A . 114(2) ?
C2 C3 H3A . 124(2) ?
N1 C4 N2 . 127.9(3) ?
N1 C4 S1 . 118.5(3) ?
N2 C4 S1 . 113.6(3) ?
C6 C5 S1 . 114.8(3) yes
C6 C5 H5A . 107(2) ?
S1 C5 H5A . 107(2) ?
C6 C5 H5B . 109(2) ?
S1 C5 H5B . 110(2) ?
H5A C5 H5B . 110(3) ?
O1 C6 C5 . 123.3(3) yes
O1 C6 C5 4_656 123.3(3) no
C5 C6 C5 4_656 113.4(5) yes

loop_
_geom_bond_atom_site_label_1
_geom_bond_atom_site_label_2
_geom_bond_site_symmetry_2
_geom_bond_distance
_geom_bond_publ_flag
S1 C4 . 1.759(3) yes
S1 C5 . 1.793(4) yes
O1 C6 . 1.212(6) yes
N1 C4 . 1.327(4) ?
N1 C3 . 1.336(4) ?
N2 C1 . 1.332(5) ?
N2 C4 . 1.338(4) ?
C1 C2 . 1.364(5) ?
C1 H1A . 0.91(3) ?
C2 C3 . 1.368(5) ?
C2 H2A . 0.96(4) ?
C3 H3A . 1.00(4) ?
C5 C6 . 1.515(5) ?
C5 H5A . 0.96(4) ?
C5 H5B . 0.97(4) ?
C6 C5 4_656 1.515(5) ?

loop_
_geom_torsion_atom_site_label_1
_geom_torsion_atom_site_label_2
_geom_torsion_atom_site_label_3
_geom_torsion_atom_site_label_4
_geom_torsion_site_symmetry_4
_geom_torsion
_geom_torsion_publ_flag
C4 N2 C1 C2 . -0.1(6) ?
N2 C1 C2 C3 . -0.7(6) ?
C4 N1 C3 C2 . -0.3(5) ?
C1 C2 C3 N1 . 0.9(6) ?
C3 N1 C4 N2 . -0.5(5) ?
C3 N1 C4 S1 . 178.7(3) no
C1 N2 C4 N1 . 0.7(6) ?
C1 N2 C4 S1 . -178.6(3) no
C5 S1 C4 N1 . 2.1(3) yes
C5 S1 C4 N2 . -178.6(3) no
C4 S1 C5 C6 . -64.2(3) yes
S1 C5 C6 O1 . -29.7(3) yes
S1 C5 C6 C5 4_656 150.3(3) yes
